data_4100231
loop_
_publ_author_name
'Michio M. Matsushita'
'Tadashi Sugawara'

_publ_section_title
;
Current-Induced Low-Resistance State and Its Crystal Structure
of a TTF-Based Dimeric Donor Salt
;
_journal_name_full 'Journal of the American Chemical Society'
_journal_year 2005
_chemical_formula_sum 'C28 H30 Br Cl6 S16'
_chemical_formula_weight 1172.09
_chemical_name_common gammma-TBC3_Br_TCE2
_space_group_IT_number 76
_symmetry_cell_setting tetragonal
_symmetry_space_group_name_Hall 'P 4w'
_symmetry_space_group_name_H-M 'P 41'
_cell_angle_alpha 90.00
_cell_angle_beta 90.00
_cell_angle_gamma 90.00
_cell_formula_units_Z 4
_cell_length_a 12.3954(14)
_cell_length_b 12.3954(14)
_cell_length_c 29.811(5)
_cell_measurement_temperature 170(2)
_cell_volume 4580.3(11)
_diffrn_ambient_temperature 170(2)
_exptl_crystal_density_diffrn 1.700
_cod_original_sg_symbol_H-M 'P 41 '
_cod_database_code 4100231

loop_
_symmetry_equiv_pos_as_xyz
'x, y, z'
'-y, x, z+1/4'
'-x, -y, z+1/2'
'y, -x, z+3/4'

loop_
_atom_site_label
_atom_site_type_symbol
_atom_site_fract_x
_atom_site_fract_y
_atom_site_fract_z
_atom_site_U_iso_or_equiv
_atom_site_adp_type
_atom_site_occupancy
_atom_site_symmetry_multiplicity
_atom_site_calc_flag
_atom_site_refinement_flags
_atom_site_disorder_assembly
_atom_site_disorder_group
Br1 Br 0.29926(6) 0.28478(6) 0.13990(3) 0.0703(2) Uani 1 1 d . . .
Cl1 Cl 0.2672(8) 0.4408(5) 0.2841(3) 0.0591(15) Uani 0.30 1 d P . .
Cl2 Cl 0.4522(15) 0.3035(12) 0.2863(5) 0.101(5) Uani 0.20 1 d P . .
Cl3 Cl 0.2050(7) 0.2077(7) 0.3241(4) 0.111(3) Uani 0.30 1 d P . .
Cl4 Cl 0.5847(19) 0.2948(18) 0.2507(7) 0.079(5) Uiso 0.10 1 d P . .
Cl5 Cl 0.7587(7) 0.1422(6) 0.2479(3) 0.104(3) Uiso 0.50 1 d P . .
Cl6 Cl 0.8088(10) 0.3615(8) 0.1999(3) 0.091(2) Uiso 0.30 1 d P . .
Cl7 Cl -0.0508(19) 0.233(2) 0.2726(8) 0.079(5) Uiso 0.10 1 d P . .
Cl8 Cl 0.8142(16) 0.1530(14) 0.2475(6) 0.115(5) Uiso 0.20 1 d P . .
Cl9 Cl 0.7111(13) 0.1505(12) 0.2615(5) 0.084(5) Uiso 0.20 1 d P . .
Cl10 Cl -0.052(2) 0.385(2) 0.2629(9) 0.099(7) Uiso 0.10 1 d P . .
Cl11 Cl 0.223(2) 0.383(2) 0.3314(9) 0.093(6) Uiso 0.10 1 d P . .
Cl12 Cl 0.113(3) 0.169(3) 0.2791(13) 0.074(9) Uiso 0.05 1 d P . .
Cl13 Cl -0.2263(16) 0.3343(16) 0.1928(6) 0.049(4) Uiso 0.10 1 d P . .
Cl14 Cl -0.204(3) 0.367(3) 0.2525(13) 0.069(8) Uiso 0.05 1 d P . .
Cl15 Cl 0.227(4) 0.251(5) 0.2593(17) 0.090(12) Uiso 0.05 1 d P . .
Cl16 Cl 0.741(2) 0.1385(14) 0.2603(7) 0.036(3) Uiso 0.10 1 d P . .
Cl17 Cl 0.4012(19) 0.2359(19) 0.2728(7) 0.073(5) Uiso 0.10 1 d P . .
Cl18 Cl 0.4424(19) 0.274(2) 0.2733(8) 0.055(5) Uiso 0.10 1 d P . .
Cl19 Cl 0.3062(14) 0.4316(15) 0.2745(6) 0.041(4) Uiso 0.10 1 d P . .
Cl20 Cl 0.2301(16) 0.4280(16) 0.2963(7) 0.051(5) Uiso 0.10 1 d P . .
Cl21 Cl 0.205(2) 0.293(2) 0.3451(9) 0.094(6) Uiso 0.10 1 d P . .
Cl22 Cl -0.137(3) 0.378(3) 0.2213(11) 0.110(8) Uiso 0.10 1 d P . .
Cl23 Cl -0.1911(19) 0.3147(17) 0.1886(6) 0.058(4) Uiso 0.10 1 d P . .
Cl24 Cl 0.638(2) 0.3378(19) 0.2494(8) 0.082(5) Uiso 0.10 1 d P . .
S1 S 0.67144(12) 0.90917(11) 0.06896(6) 0.0524(4) Uani 1 1 d . . .
S2 S 0.90317(12) 0.93910(11) 0.07515(6) 0.0533(4) Uani 1 1 d . . .
S3 S 0.70426(12) 0.65211(11) 0.06362(6) 0.0528(4) Uani 1 1 d . . .
S4 S 0.93658(12) 0.68113(11) 0.06792(6) 0.0550(4) Uani 1 1 d . . .
S5 S 0.61951(13) 1.14132(12) 0.08717(6) 0.0581(4) Uani 1 1 d . . .
S6 S 0.88460(13) 1.17876(11) 0.09106(6) 0.0581(4) Uani 1 1 d . . .
S7 S 0.71822(14) 0.41075(12) 0.07614(7) 0.0654(5) Uani 1 1 d . . .
S8 S 0.98275(14) 0.44427(12) 0.07537(7) 0.0634(5) Uani 1 1 d . . .
S9 S 0.92228(11) 0.90654(12) 0.22189(6) 0.0522(4) Uani 1 1 d . . .
S10 S 0.95295(11) 0.67252(12) 0.21630(6) 0.0526(4) Uani 1 1 d . . .
S11 S 0.66403(12) 0.87128(12) 0.22158(7) 0.0608(5) Uani 1 1 d . . .
S12 S 0.69425(11) 0.63784(12) 0.21644(6) 0.0554(4) Uani 1 1 d . . .
S13 S 1.15630(11) 0.95516(13) 0.20665(6) 0.0582(4) Uani 1 1 d . . .
S14 S 1.19325(11) 0.69258(13) 0.20230(6) 0.0556(4) Uani 1 1 d . . .
S15 S 0.42448(11) 0.85770(14) 0.20500(6) 0.0578(4) Uani 1 1 d . . .
S16 S 0.45892(12) 0.59407(13) 0.20207(6) 0.0559(4) Uani 1 1 d . . .
C1 C 0.7965(5) 0.8506(4) 0.0693(2) 0.0469(12) Uani 1 1 d . . .
C2 C 0.8105(4) 0.7413(4) 0.0661(2) 0.0441(12) Uani 1 1 d . . .
C3 C 0.7169(5) 1.0395(4) 0.0834(2) 0.0482(13) Uani 1 1 d . . .
C4 C 0.8227(5) 1.0528(4) 0.0847(2) 0.0451(12) Uani 1 1 d . . .
C5 C 0.7811(5) 0.5357(4) 0.0737(2) 0.0476(12) Uani 1 1 d . . .
C6 C 0.8888(5) 0.5494(4) 0.0757(2) 0.0495(13) Uani 1 1 d . . .
C7 C 0.7549(4) 0.7642(4) 0.2184(2) 0.0468(12) Uani 1 1 d . . .
C8 C 0.8627(4) 0.7797(4) 0.2191(2) 0.0466(12) Uani 1 1 d . . .
C9 C 1.0527(4) 0.8601(4) 0.2078(2) 0.0475(13) Uani 1 1 d . . .
C10 C 1.0656(4) 0.7528(5) 0.2070(2) 0.0483(13) Uani 1 1 d . . .
C11 C 0.5509(4) 0.7952(5) 0.2081(2) 0.0494(13) Uani 1 1 d . . .
C12 C 0.5646(4) 0.6871(5) 0.2056(2) 0.0487(13) Uani 1 1 d . . .
C13 C 0.5604(6) 1.1168(6) 0.1406(3) 0.0692(19) Uani 1 1 d . . .
C14 C 0.5021(6) 1.0145(6) 0.1475(2) 0.0614(16) Uani 1 1 d . . .
C15 C 0.4585(5) 0.9983(6) 0.1942(3) 0.0587(15) Uani 1 1 d . . .
C16 C 1.0218(5) 1.1413(5) 0.1047(2) 0.0544(14) Uani 1 1 d . . .
C17 C 1.0340(5) 1.0907(5) 0.1514(2) 0.0586(15) Uani 1 1 d . . .
C18 C 1.1360(5) 1.0219(5) 0.1533(3) 0.0609(17) Uani 1 1 d . . .
C19 C 0.5792(6) 0.4474(5) 0.0867(2) 0.0568(15) Uani 1 1 d . . .
C20 C 0.5701(7) 0.4827(7) 0.1371(4) 0.088(3) Uani 1 1 d . . .
C21 C 0.4784(8) 0.5444(6) 0.1372(5) 0.110(4) Uani 1 1 d . . .
C22 C 1.0439(6) 0.4591(5) 0.1307(3) 0.072(2) Uani 1 1 d . . .
C23 C 1.1114(5) 0.5550(5) 0.1384(3) 0.0625(16) Uani 1 1 d . . .
C24 C 1.1563(5) 0.5584(5) 0.1834(2) 0.0517(14) Uani 1 1 d . . .
C25 C 0.3018(14) 0.3099(14) 0.2610(6) 0.155(6) Uiso 1 1 d . . .
C26 C 0.2485(16) 0.1916(16) 0.2682(7) 0.165(6) Uiso 1 1 d . . .
C27 C 0.773(2) 0.287(2) 0.2685(10) 0.229(10) Uiso 1 1 d . . .
C28 C 0.9425(17) 0.2991(19) 0.2788(8) 0.182(7) Uiso 1 1 d . . .
H1 H 0.6172 1.1212 0.1634 0.077 Uiso 1 1 d . . .
H2 H 0.5118 1.1770 0.1476 0.077 Uiso 1 1 d . . .
H3 H 0.4411 1.0123 0.1261 0.081 Uiso 1 1 d . . .
H4 H 0.5478 0.9552 0.1394 0.081 Uiso 1 1 d . . .
H5 H 0.3959 1.0423 0.1976 0.068 Uiso 1 1 d . . .
H6 H 0.5126 1.0217 0.2143 0.068 Uiso 1 1 d . . .
H7 H 1.0470 1.0907 0.0823 0.070 Uiso 1 1 d . . .
H8 H 1.0663 1.2036 0.1034 0.070 Uiso 1 1 d . . .
H9 H 1.0386 1.1449 0.1716 0.068 Uiso 1 1 d . . .
H10 H 0.9735 1.0455 0.1553 0.068 Uiso 1 1 d . . .
H11 H 1.1940 1.0667 0.1470 0.069 Uiso 1 1 d . . .
H12 H 1.1291 0.9674 0.1305 0.069 Uiso 1 1 d . . .
H13 H 0.5576 0.5070 0.0671 0.068 Uiso 1 1 d . . .
H14 H 0.5312 0.3889 0.0804 0.068 Uiso 1 1 d . . .
H15 H 0.5674 0.4220 0.1567 0.087 Uiso 1 1 d . . .
H16 H 0.6327 0.5255 0.1460 0.087 Uiso 1 1 d . . .
H17 H 0.4158 0.5029 0.1329 0.108 Uiso 1 1 d . . .
H18 H 0.4810 0.6063 0.1218 0.108 Uiso 1 1 d . . .
H19 H 0.9863 0.4574 0.1533 0.088 Uiso 1 1 d . . .
H20 H 1.0866 0.3938 0.1368 0.088 Uiso 1 1 d . . .
H21 H 1.1697 0.5540 0.1171 0.082 Uiso 1 1 d . . .
H22 H 1.0693 0.6178 0.1334 0.082 Uiso 1 1 d . . .
H23 H 1.2187 0.5136 0.1839 0.061 Uiso 1 1 d . . .
H24 H 1.1036 0.5297 0.2032 0.061 Uiso 1 1 d . . .

loop_
_atom_site_aniso_label
_atom_site_aniso_U_11
_atom_site_aniso_U_22
_atom_site_aniso_U_33
_atom_site_aniso_U_23
_atom_site_aniso_U_13
_atom_site_aniso_U_12
Br1 0.0624(4) 0.0621(4) 0.0864(5) -0.0093(4) -0.0074(4) 0.0010(4)
Cl1 0.077(5) 0.040(3) 0.061(4) -0.008(3) 0.005(4) 0.004(3)
Cl2 0.152(13) 0.073(8) 0.079(8) 0.001(7) 0.053(8) 0.032(8)
Cl3 0.104(6) 0.079(5) 0.151(8) 0.065(5) 0.032(5) 0.033(4)
S1 0.0419(7) 0.0341(6) 0.0810(10) -0.0005(7) -0.0028(7) -0.0002(5)
S2 0.0439(7) 0.0302(6) 0.0859(11) -0.0014(7) -0.0079(7) -0.0003(5)
S3 0.0409(7) 0.0314(6) 0.0859(11) 0.0051(7) -0.0071(7) 0.0000(5)
S4 0.0422(7) 0.0319(6) 0.0910(11) 0.0048(7) -0.0098(7) -0.0008(5)
S5 0.0576(9) 0.0341(7) 0.0827(11) 0.0127(7) 0.0038(8) 0.0095(6)
S6 0.0588(9) 0.0284(6) 0.0870(11) 0.0021(7) -0.0132(8) -0.0022(6)
S7 0.0590(9) 0.0350(7) 0.1021(13) 0.0123(8) -0.0125(9) -0.0094(6)
S8 0.0598(9) 0.0391(7) 0.0912(12) -0.0144(8) -0.0179(9) 0.0092(6)
S9 0.0323(6) 0.0424(7) 0.0820(10) -0.0010(7) -0.0066(6) 0.0014(5)
S10 0.0332(7) 0.0431(7) 0.0814(10) -0.0043(7) -0.0009(7) -0.0001(5)
S11 0.0321(7) 0.0434(8) 0.1068(14) -0.0079(8) -0.0082(7) 0.0001(5)
S12 0.0339(7) 0.0435(7) 0.0888(11) -0.0076(7) -0.0040(7) -0.0006(5)
S13 0.0332(7) 0.0552(9) 0.0860(11) 0.0108(8) -0.0135(7) -0.0073(6)
S14 0.0313(6) 0.0584(9) 0.0770(10) -0.0088(8) -0.0041(6) 0.0015(6)
S15 0.0315(7) 0.0587(9) 0.0830(11) 0.0062(8) 0.0006(7) 0.0037(6)
S16 0.0356(7) 0.0596(9) 0.0725(10) -0.0135(7) 0.0119(7) -0.0128(6)
C1 0.050(3) 0.028(2) 0.062(3) 0.002(2) -0.008(3) -0.001(2)
C2 0.045(3) 0.023(2) 0.064(3) 0.004(2) -0.008(2) -0.001(2)
C3 0.046(3) 0.029(2) 0.070(4) 0.004(2) 0.006(3) -0.001(2)
C4 0.047(3) 0.026(2) 0.063(3) -0.002(2) -0.010(2) -0.001(2)
C5 0.053(3) 0.031(2) 0.059(3) 0.009(2) -0.002(3) -0.001(2)
C6 0.052(3) 0.030(2) 0.066(4) 0.000(2) -0.012(3) 0.002(2)
C7 0.037(3) 0.041(3) 0.063(3) -0.009(2) -0.003(2) 0.003(2)
C8 0.034(3) 0.042(3) 0.064(3) -0.003(2) -0.005(2) -0.002(2)
C9 0.031(2) 0.044(3) 0.067(4) -0.003(3) -0.003(2) -0.004(2)
C10 0.038(3) 0.050(3) 0.057(3) 0.003(3) -0.001(2) 0.003(2)
C11 0.029(2) 0.063(4) 0.057(3) -0.003(3) 0.005(2) 0.002(2)
C12 0.035(3) 0.048(3) 0.064(4) -0.005(3) 0.001(2) -0.003(2)
C13 0.075(5) 0.054(4) 0.078(5) 0.010(3) 0.020(4) 0.015(3)
C14 0.056(4) 0.058(4) 0.070(4) -0.006(3) -0.001(3) -0.003(3)
C15 0.040(3) 0.059(4) 0.077(4) 0.002(3) 0.000(3) 0.011(3)
C16 0.050(3) 0.039(3) 0.074(4) 0.003(3) -0.002(3) -0.009(2)
C17 0.051(3) 0.054(4) 0.071(4) 0.000(3) -0.003(3) 0.001(3)
C18 0.042(3) 0.053(4) 0.088(5) 0.012(3) 0.003(3) -0.002(3)
C19 0.063(4) 0.049(3) 0.058(4) -0.005(3) 0.004(3) -0.008(3)
C20 0.079(5) 0.062(5) 0.121(7) 0.007(5) 0.002(5) 0.003(4)
C21 0.090(6) 0.056(4) 0.184(10) 0.031(6) -0.078(7) -0.024(4)
C22 0.064(4) 0.048(4) 0.102(6) 0.001(4) -0.031(4) -0.001(3)
C23 0.059(4) 0.055(4) 0.074(4) -0.005(3) -0.008(3) 0.004(3)
C24 0.042(3) 0.042(3) 0.071(4) -0.001(3) -0.011(3) 0.004(2)

loop_
_geom_bond_atom_site_label_1
_geom_bond_atom_site_label_2
_geom_bond_distance
_geom_bond_site_symmetry_2
_geom_bond_publ_flag
S1 C1 1.712(6) . ?
S1 C3 1.764(6) . ?
S2 C1 1.726(6) . ?
S2 C4 1.750(5) . ?
S3 C2 1.721(5) . ?
S3 C5 1.755(6) . ?
S4 C2 1.732(6) . ?
S4 C6 1.752(6) . ?
S5 C3 1.750(6) . ?
S5 C13 1.781(8) . ?
S6 C4 1.750(5) . ?
S6 C16 1.809(7) . ?
S7 C5 1.735(6) . ?
S7 C19 1.810(7) . ?
S8 C6 1.747(6) . ?
S8 C22 1.826(8) . ?
S9 C8 1.739(6) . ?
S9 C9 1.766(6) . ?
S10 C10 1.737(6) . ?
S10 C8 1.738(6) . ?
S11 C11 1.737(6) . ?
S11 C7 1.743(5) . ?
S12 C7 1.738(6) . ?
S12 C12 1.748(6) . ?
S13 C9 1.744(5) . ?
S13 C18 1.810(7) . ?
S14 C10 1.755(6) . ?
S14 C24 1.815(6) . ?
S15 C11 1.750(6) . ?
S15 C15 1.821(7) . ?
S16 C12 1.749(6) . ?
S16 C21 2.045(14) . ?
C1 C2 1.370(7) . ?
C3 C4 1.323(8) . ?
C5 C6 1.348(8) . ?
C7 C8 1.351(8) . ?
C9 C10 1.340(8) . ?
C11 C12 1.354(8) . ?
C13 C14 1.473(10) . ?
C13 H1 0.978 . ?
C13 H2 0.981 . ?
C14 C15 1.507(10) . ?
C14 H3 0.989 . ?
C14 H4 0.958 . ?
C15 H5 0.954 . ?
C15 H6 0.947 . ?
C16 C17 1.534(10) . ?
C16 H7 0.968 . ?
C16 H8 0.949 . ?
C17 C18 1.526(9) . ?
C17 H9 0.906 . ?
C17 H10 0.943 . ?
C18 H11 0.928 . ?
C18 H12 0.962 . ?
C19 C20 1.569(12) . ?
C19 H13 0.979 . ?
C19 H14 0.956 . ?
C20 C21 1.369(12) . ?
C20 H15 0.955 . ?
C20 H16 0.977 . ?
C21 H17 0.940 . ?
C21 H18 0.894 . ?
C22 C23 1.472(9) . ?
C22 H19 0.980 . ?
C22 H20 0.984 . ?
C23 C24 1.455(10) . ?
C23 H21 0.961 . ?
C23 H22 0.948 . ?
C24 H23 0.952 . ?
C24 H24 0.949 . ?
C25 C26 1.62(2) . ?
